data_7217180
loop_
_publ_author_name
'Qureshi, Naseem'
'Yufit, Dimitri S.'
'Steed, Kirsty M.'
'Howard, Judith A. K.'
'Steed, Jonathan W.'

_publ_section_title
;
 Hydrogen bonding effects in anion binding calixarenes
;
_journal_issue 36
_journal_name_full CrystEngComm
_journal_page_first 8413
_journal_paper_doi 10.1039/C4CE01240B
_journal_volume 16
_journal_year 2014
_chemical_formula_moiety 'C64H80N4O4S2, CHCl3, 3 C2H5OH'
_chemical_formula_sum 'C70.5 H95.5 Cl1.5 N4 O7 S2'
_chemical_formula_weight 1228.30
_chemical_name_systematic
; 
 ? 
;
_space_group_IT_number 15
_symmetry_cell_setting monoclinic
_symmetry_Int_Tables_number 15
_symmetry_space_group_name_Hall '-C 2yc'
_symmetry_space_group_name_H-M 'C 1 2/c 1'
_atom_sites_solution_hydrogens geom
_atom_sites_solution_primary direct
_atom_sites_solution_secondary difmap
_audit_creation_method SHELXL-97
_cell_angle_alpha 90.00
_cell_angle_beta 118.09(1)
_cell_angle_gamma 90.00
_cell_formula_units_Z 4
_cell_length_a 28.3148(6)
_cell_length_b 15.8506(3)
_cell_length_c 18.2260(4)
_cell_measurement_reflns_used 6112
_cell_measurement_temperature 120(2)
_cell_measurement_theta_max 33.09
_cell_measurement_theta_min 2.21
_cell_volume 7216.4(7)
_computing_cell_refinement 'SAINT Ver. 6.45  (Bruker-AXS, 2003)'
_computing_data_collection 'SMART Ver. 5.630 (Bruker-AXS, 2003)'
_computing_data_reduction 'SAINT Ver. 6.45'
_computing_molecular_graphics 'SHELXTL Ver. 6.14'
_computing_publication_material 'SHELXTL Ver. 6.14'
_computing_structure_refinement 'SHELXTL Ver. 6.14'
_computing_structure_solution 'SHELXTL Ver. 6.14 (Bruker-AXS, 2003)'
_diffrn_ambient_temperature 120(2)
_diffrn_measured_fraction_theta_full 0.998
_diffrn_measured_fraction_theta_max 0.998
_diffrn_measurement_device_type 'Bruker SMART CCD 6000'
_diffrn_measurement_method '0.30\% \w scans'
_diffrn_radiation_monochromator graphite
_diffrn_radiation_source 'fine-focus sealed tube'
_diffrn_radiation_type Mo-K\a
_diffrn_radiation_wavelength 0.71073
_diffrn_reflns_av_R_equivalents 0.0464
_diffrn_reflns_av_sigmaI/netI 0.0329
_diffrn_reflns_limit_h_max 37
_diffrn_reflns_limit_h_min -37
_diffrn_reflns_limit_k_max 20
_diffrn_reflns_limit_k_min -20
_diffrn_reflns_limit_l_max 24
_diffrn_reflns_limit_l_min -24
_diffrn_reflns_number 43374
_diffrn_reflns_theta_full 28.00
_diffrn_reflns_theta_max 28.00
_diffrn_reflns_theta_min 1.52
_diffrn_standards_number 0
_exptl_absorpt_coefficient_mu 0.181
_exptl_absorpt_correction_T_max 0.9787
_exptl_absorpt_correction_T_min 0.9445
_exptl_absorpt_correction_type multi-scan
_exptl_absorpt_process_details
;
SADABS  (Bruker-AXS, 2003)
;
_exptl_crystal_colour colorless
_exptl_crystal_density_diffrn 1.131
_exptl_crystal_density_method 'not measured'
_exptl_crystal_description block
_exptl_crystal_F_000 2640
_exptl_crystal_size_max 0.32
_exptl_crystal_size_mid 0.18
_exptl_crystal_size_min 0.12
_refine_diff_density_max 1.678
_refine_diff_density_min -0.569
_refine_diff_density_rms 0.106
_refine_ls_extinction_method none
_refine_ls_goodness_of_fit_ref 1.071
_refine_ls_hydrogen_treatment mixed
_refine_ls_matrix_type full
_refine_ls_number_parameters 420
_refine_ls_number_reflns 8708
_refine_ls_number_restraints 0
_refine_ls_restrained_S_all 1.071
_refine_ls_R_factor_all 0.1129
_refine_ls_R_factor_gt 0.0962
_refine_ls_shift/su_max 0.006
_refine_ls_shift/su_mean 0.000
_refine_ls_structure_factor_coef Fsqd
_refine_ls_weighting_details 'calc w=1/[\s^2^(Fo^2^)+(0.1700P)^2^+20.0000P] where P=(Fo^2^+2Fc^2^)/3'
_refine_ls_weighting_scheme calc
_refine_ls_wR_factor_gt 0.2708
_refine_ls_wR_factor_ref 0.2888
_reflns_number_gt 6891
_reflns_number_total 8708
_reflns_threshold_expression I>2\s(I)
_cod_data_source_file c4ce01240b2.cif
_cod_data_source_block 3b_s031
_cod_depositor_comments
;
The following automatic conversions were performed:

'_symmetry_cell_setting' value 'Monoclinic' changed to 'monoclinic'
according to
/usr/data/users/saulius/crontab/automatic-downloads/rss-feeds/RSC/lib/dictionaries/cif_core.dic
dictionary named 'cif_core.dic' version 2.4.2 from 2011-04-26.

Automatic conversion script
Id: cif_fix_values 2281 2013-09-26 08:29:07Z andrius 

 Adding full bibliography for 7217180--7217187.cif.
;
_cod_original_cell_volume 7216.3(3)
_cod_original_sg_symbol_Hall '-C 2yc      '
_cod_original_sg_symbol_H-M 'C 1 2/c 1   '
_cod_original_formula_sum 'C70.50 H95.50 Cl1.50 N4 O7 S2'
_cod_database_code 7217180

loop_
_symmetry_equiv_pos_as_xyz
'x, y, z'
'-x, y, -z+1/2'
'x+1/2, y+1/2, z'
'-x+1/2, y+1/2, -z+1/2'
'-x, -y, -z'
'x, -y, z-1/2'
'-x+1/2, -y+1/2, -z'
'x+1/2, -y+1/2, z-1/2'

loop_
_atom_site_label
_atom_site_type_symbol
_atom_site_fract_x
_atom_site_fract_y
_atom_site_fract_z
_atom_site_U_iso_or_equiv
_atom_site_adp_type
_atom_site_occupancy
_atom_site_symmetry_multiplicity
_atom_site_calc_flag
_atom_site_refinement_flags
_atom_site_disorder_assembly
_atom_site_disorder_group
S1 S 0.64162(3) 1.18987(6) 0.49993(5) 0.0364(2) Uani 1 1 d . . .
O1 O 0.43430(8) 0.94662(12) 0.24394(12) 0.0207(4) Uani 1 1 d . . .
O2 O 0.52980(7) 0.95602(11) 0.37774(10) 0.0183(4) Uani 1 1 d . . .
N1 N 0.57982(9) 1.10735(15) 0.35858(14) 0.0228(5) Uani 1 1 d . . .
N2 N 0.66599(10) 1.13400(18) 0.38511(16) 0.0291(5) Uani 1 1 d . . .
C1 C 0.36621(10) 0.88671(17) 0.08356(15) 0.0217(5) Uani 1 1 d . . .
H1B H 0.3294 0.8812 0.0371 0.026 Uiso 1 1 calc R . .
H1A H 0.3747 0.9476 0.0937 0.026 Uiso 1 1 calc R . .
C2 C 0.36925(10) 0.84627(17) 0.16130(16) 0.0204(5) Uani 1 1 d . . .
C3 C 0.40572(10) 0.87531(16) 0.24017(16) 0.0191(5) Uani 1 1 d . . .
C4 C 0.41120(10) 0.83412(16) 0.31189(16) 0.0197(5) Uani 1 1 d . . .
C5 C 0.37903(11) 0.76439(17) 0.30277(17) 0.0241(5) Uani 1 1 d . . .
H5 H 0.3830 0.7360 0.3512 0.029 Uiso 1 1 calc R . .
C6 C 0.34120(11) 0.73473(17) 0.22498(18) 0.0255(6) Uani 1 1 d . A .
C7 C 0.33714(10) 0.77689(18) 0.15550(17) 0.0248(5) Uani 1 1 d . . .
H7 H 0.3116 0.7579 0.1019 0.030 Uiso 1 1 calc R . .
C8 C 0.30413(13) 0.6611(2) 0.2191(2) 0.0353(7) Uani 1 1 d . . .
C9B C 0.2493(8) 0.6982(13) 0.2002(14) 0.130(6) Uiso 0.50 1 d P A 1
H9BB H 0.2378 0.7384 0.1541 0.194 Uiso 0.50 1 calc PR A 1
H9BC H 0.2522 0.7271 0.2496 0.194 Uiso 0.50 1 calc PR A 1
H9BA H 0.2230 0.6526 0.1847 0.194 Uiso 0.50 1 calc PR A 1
C10B C 0.2906(6) 0.6063(9) 0.1433(9) 0.084(3) Uiso 0.50 1 d P A 1
H10D H 0.2662 0.5611 0.1406 0.126 Uiso 0.50 1 calc PR A 1
H10E H 0.3235 0.5815 0.1476 0.126 Uiso 0.50 1 calc PR A 1
H10F H 0.2734 0.6409 0.0929 0.126 Uiso 0.50 1 calc PR A 1
C11B C 0.3259(5) 0.6068(8) 0.2930(8) 0.078(3) Uiso 0.50 1 d P A 1
H11A H 0.3027 0.5574 0.2823 0.117 Uiso 0.50 1 calc PR A 1
H11C H 0.3276 0.6384 0.3404 0.117 Uiso 0.50 1 calc PR A 1
H11B H 0.3619 0.5881 0.3057 0.117 Uiso 0.50 1 calc PR A 1
C9A C 0.2696(3) 0.6899(4) 0.2600(5) 0.0369(14) Uiso 0.50 1 d P A 2
H9AB H 0.2458 0.6438 0.2576 0.055 Uiso 0.50 1 calc PR A 2
H9AC H 0.2480 0.7390 0.2301 0.055 Uiso 0.50 1 calc PR A 2
H9AA H 0.2930 0.7051 0.3182 0.055 Uiso 0.50 1 calc PR A 2
C10A C 0.2668(2) 0.6357(4) 0.1313(4) 0.0281(11) Uiso 0.50 1 d P A 2
H10B H 0.2877 0.6198 0.1031 0.042 Uiso 0.50 1 calc PR A 2
H10C H 0.2433 0.6831 0.1020 0.042 Uiso 0.50 1 calc PR A 2
H10A H 0.2452 0.5875 0.1315 0.042 Uiso 0.50 1 calc PR A 2
C11A C 0.3394(3) 0.5855(5) 0.2667(5) 0.0404(15) Uiso 0.50 1 d P A 2
H11D H 0.3165 0.5372 0.2621 0.061 Uiso 0.50 1 calc PR A 2
H11F H 0.3611 0.6005 0.3254 0.061 Uiso 0.50 1 calc PR A 2
H11E H 0.3629 0.5706 0.2430 0.061 Uiso 0.50 1 calc PR A 2
C12 C 0.44930(10) 0.86605(17) 0.39853(16) 0.0208(5) Uani 1 1 d . . .
H12A H 0.4356 0.8488 0.4372 0.025 Uiso 1 1 calc R . .
H12B H 0.4499 0.9285 0.3975 0.025 Uiso 1 1 calc R . .
C13 C 0.50617(10) 0.83345(17) 0.43133(15) 0.0207(5) Uani 1 1 d . . .
C14 C 0.54415(10) 0.87814(16) 0.41856(14) 0.0184(5) Uani 1 1 d . . .
C15 C 0.59470(10) 0.84491(17) 0.44001(15) 0.0213(5) Uani 1 1 d . . .
C16 C 0.60724(11) 0.76623(18) 0.47962(17) 0.0254(5) Uani 1 1 d . . .
H16 H 0.6416 0.7429 0.4955 0.031 Uiso 1 1 calc R . .
C17 C 0.57178(12) 0.72097(18) 0.49659(18) 0.0287(6) Uani 1 1 d . B .
C18 C 0.52083(12) 0.75563(18) 0.47131(17) 0.0267(6) Uani 1 1 d . . .
H18 H 0.4957 0.7252 0.4817 0.032 Uiso 1 1 calc R . .
C19 C 0.58844(15) 0.6358(2) 0.5425(2) 0.0395(8) Uani 1 1 d . . .
C20B C 0.5447(4) 0.5737(6) 0.5107(6) 0.056(2) Uiso 0.50 1 d P B 2
H20C H 0.5562 0.5228 0.5453 0.084 Uiso 0.50 1 calc PR B 2
H20B H 0.5354 0.5591 0.4532 0.084 Uiso 0.50 1 calc PR B 2
H20A H 0.5134 0.5978 0.5123 0.084 Uiso 0.50 1 calc PR B 2
C21B C 0.6062(4) 0.6525(7) 0.6346(6) 0.060(2) Uiso 0.50 1 d P B 2
H21A H 0.5758 0.6741 0.6407 0.091 Uiso 0.50 1 calc PR B 2
H21C H 0.6351 0.6943 0.6559 0.091 Uiso 0.50 1 calc PR B 2
H21B H 0.6190 0.5999 0.6660 0.091 Uiso 0.50 1 calc PR B 2
C22B C 0.6416(4) 0.6006(6) 0.5463(6) 0.0538(19) Uiso 0.50 1 d P B 2
H22D H 0.6503 0.5458 0.5745 0.081 Uiso 0.50 1 calc PR B 2
H22F H 0.6710 0.6402 0.5771 0.081 Uiso 0.50 1 calc PR B 2
H22E H 0.6367 0.5940 0.4897 0.081 Uiso 0.50 1 calc PR B 2
C20A C 0.5474(8) 0.6037(13) 0.5668(13) 0.122(6) Uiso 0.50 1 d P B 1
H20D H 0.5157 0.5839 0.5171 0.183 Uiso 0.50 1 calc PR B 1
H20F H 0.5373 0.6495 0.5928 0.183 Uiso 0.50 1 calc PR B 1
H20E H 0.5628 0.5570 0.6063 0.183 Uiso 0.50 1 calc PR B 1
C21A C 0.6352(5) 0.6494(7) 0.6283(7) 0.069(3) Uiso 0.50 1 d P B 1
H21E H 0.6277 0.6978 0.6547 0.104 Uiso 0.50 1 calc PR B 1
H21F H 0.6677 0.6603 0.6235 0.104 Uiso 0.50 1 calc PR B 1
H21D H 0.6403 0.5988 0.6622 0.104 Uiso 0.50 1 calc PR B 1
C22A C 0.6124(6) 0.5798(10) 0.4998(10) 0.095(4) Uiso 0.50 1 d P B 1
H22B H 0.6301 0.5310 0.5352 0.143 Uiso 0.50 1 calc PR B 1
H22C H 0.6385 0.6123 0.4905 0.143 Uiso 0.50 1 calc PR B 1
H22A H 0.5838 0.5602 0.4462 0.143 Uiso 0.50 1 calc PR B 1
C23 C 0.53858(10) 1.02852(16) 0.43041(16) 0.0208(5) Uani 1 1 d . . .
H23B H 0.5740 1.0248 0.4805 0.025 Uiso 1 1 calc R . .
H23A H 0.5106 1.0319 0.4483 0.025 Uiso 1 1 calc R . .
C24 C 0.53609(10) 1.10524(17) 0.37893(16) 0.0215(5) Uani 1 1 d . . .
H24A H 0.5017 1.1050 0.3268 0.026 Uiso 1 1 calc R . .
H24B H 0.5372 1.1569 0.4102 0.026 Uiso 1 1 calc R . .
C25 C 0.62811(11) 1.14119(18) 0.40928(17) 0.0245(5) Uani 1 1 d . . .
C26 C 0.65847(11) 1.09962(18) 0.30785(17) 0.0242(5) Uani 1 1 d . . .
C27 C 0.68947(11) 1.03240(19) 0.30835(18) 0.0265(6) Uani 1 1 d . . .
H27 H 0.7146 1.0084 0.3599 0.032 Uiso 1 1 calc R . .
C28 C 0.68449(11) 0.99904(19) 0.23417(19) 0.0287(6) Uani 1 1 d . . .
C29 C 0.64752(12) 1.0362(2) 0.15942(19) 0.0323(6) Uani 1 1 d . . .
H29 H 0.6436 1.0144 0.1083 0.039 Uiso 1 1 calc R . .
C30 C 0.61658(12) 1.1037(2) 0.15852(19) 0.0318(6) Uani 1 1 d . . .
H30 H 0.5916 1.1278 0.1070 0.038 Uiso 1 1 calc R . .
C31 C 0.62182(12) 1.13692(19) 0.23297(18) 0.0280(6) Uani 1 1 d . . .
H31 H 0.6009 1.1839 0.2328 0.034 Uiso 1 1 calc R . .
C32 C 0.71794(14) 0.9254(2) 0.2344(2) 0.0401(8) Uani 1 1 d . . .
H32B H 0.7021 0.9002 0.1788 0.060 Uiso 1 1 calc R . .
H32A H 0.7192 0.8832 0.2746 0.060 Uiso 1 1 calc R . .
H32C H 0.7543 0.9448 0.2500 0.060 Uiso 1 1 calc R . .
O1S O 0.72404(11) 1.3428(2) 0.51762(18) 0.0522(7) Uani 1 1 d . . .
C1S C 0.6962(2) 1.3968(4) 0.4494(4) 0.0805(17) Uani 1 1 d . . .
H1SB H 0.7159 1.4508 0.4598 0.097 Uiso 1 1 calc R . .
H1SA H 0.6605 1.4090 0.4441 0.097 Uiso 1 1 calc R . .
C2S C 0.6897(3) 1.3607(4) 0.3713(4) 0.0834(18) Uani 1 1 d . . .
H2SB H 0.6728 1.4023 0.3267 0.125 Uiso 1 1 calc R . .
H2SA H 0.6670 1.3103 0.3577 0.125 Uiso 1 1 calc R . .
H2SC H 0.7248 1.3451 0.3773 0.125 Uiso 1 1 calc R . .
O3S O 0.5000 0.3066(5) 0.7500 0.0444(16) Uiso 0.50 2 d SP . 3
C5S C 0.5274(5) 0.4078(8) 0.6721(9) 0.033(2) Uiso 0.25 1 d P . 3
H5SB H 0.5154 0.3635 0.6295 0.049 Uiso 0.25 1 calc PR . 3
H5SC H 0.5596 0.4347 0.6760 0.049 Uiso 0.25 1 calc PR . 3
H5SA H 0.4990 0.4500 0.6568 0.049 Uiso 0.25 1 calc PR . 3
C4S C 0.5415(4) 0.3636(6) 0.7670(6) 0.058(2) Uiso 0.50 1 d P . .
O3SA O 0.5758(10) 0.4216(17) 0.8351(16) 0.124(7) Uiso 0.25 1 d P . 4
C5SA C 0.5409(6) 0.4151(10) 0.7134(11) 0.043(3) Uiso 0.25 1 d P . 4
H5SD H 0.5624 0.4648 0.7416 0.065 Uiso 0.25 1 calc PR . 4
H5SE H 0.5039 0.4324 0.6765 0.065 Uiso 0.25 1 calc PR . 4
H5SF H 0.5559 0.3878 0.6807 0.065 Uiso 0.25 1 calc PR . 4
Cl1 Cl 0.55032(17) 0.5432(3) 0.7497(3) 0.0520(9) Uiso 0.25 1 d P . 5
Cl2 Cl 0.54969(18) 0.6650(3) 0.8641(3) 0.0543(9) Uiso 0.25 1 d P . 5
Cl3 Cl 0.5380(3) 0.6640(4) 0.8052(4) 0.0841(16) Uiso 0.25 1 d P . 6
C6S C 0.5080(6) 0.5971(9) 0.7752(8) 0.039(3) Uiso 0.25 1 d P . .
H6SA H 0.4696 0.5960 0.7453 0.047 Uiso 0.25 1 d P . .
H1N H 0.5785(16) 1.071(3) 0.322(3) 0.040(10) Uiso 1 1 d . . .
H2N H 0.6940(16) 1.149(2) 0.419(2) 0.031(10) Uiso 1 1 d . . .
H1S H 0.706(2) 1.303(3) 0.519(3) 0.064(15) Uiso 1 1 d . . .
H1O H 0.4620(18) 0.953(3) 0.284(3) 0.038(11) Uiso 1 1 d . . .

loop_
_atom_site_aniso_label
_atom_site_aniso_U_11
_atom_site_aniso_U_22
_atom_site_aniso_U_33
_atom_site_aniso_U_23
_atom_site_aniso_U_13
_atom_site_aniso_U_12
S1 0.0379(4) 0.0480(5) 0.0303(4) -0.0183(3) 0.0219(3) -0.0225(3)
O1 0.0188(8) 0.0235(9) 0.0171(8) 0.0005(7) 0.0061(7) -0.0043(7)
O2 0.0192(8) 0.0188(8) 0.0152(8) -0.0010(6) 0.0067(7) -0.0019(6)
N1 0.0246(11) 0.0240(11) 0.0216(11) -0.0032(9) 0.0122(9) -0.0054(8)
N2 0.0251(12) 0.0398(14) 0.0239(12) -0.0079(10) 0.0127(10) -0.0126(10)
C1 0.0180(11) 0.0273(13) 0.0165(11) 0.0010(9) 0.0054(9) 0.0006(9)
C2 0.0161(10) 0.0252(12) 0.0179(11) 0.0000(9) 0.0063(9) 0.0000(9)
C3 0.0163(10) 0.0212(11) 0.0202(12) -0.0016(9) 0.0089(9) -0.0007(9)
C4 0.0188(11) 0.0216(12) 0.0178(11) -0.0017(9) 0.0079(9) -0.0009(9)
C5 0.0252(12) 0.0247(13) 0.0231(12) -0.0003(10) 0.0118(10) -0.0029(10)
C6 0.0243(12) 0.0233(13) 0.0274(13) -0.0033(10) 0.0109(11) -0.0075(10)
C7 0.0208(12) 0.0275(13) 0.0221(12) -0.0055(10) 0.0067(10) -0.0050(10)
C8 0.0346(15) 0.0310(15) 0.0363(16) -0.0027(12) 0.0134(13) -0.0157(12)
C12 0.0230(12) 0.0230(12) 0.0182(11) -0.0038(9) 0.0111(10) -0.0054(9)
C13 0.0228(12) 0.0239(12) 0.0142(10) -0.0022(9) 0.0076(9) -0.0042(9)
C14 0.0208(11) 0.0187(11) 0.0132(10) -0.0004(8) 0.0060(9) -0.0015(9)
C15 0.0216(11) 0.0248(12) 0.0146(11) -0.0017(9) 0.0060(9) -0.0020(9)
C16 0.0263(12) 0.0256(13) 0.0200(12) -0.0004(10) 0.0071(10) 0.0023(10)
C17 0.0354(14) 0.0218(13) 0.0226(13) 0.0043(10) 0.0085(11) 0.0002(11)
C18 0.0324(14) 0.0252(13) 0.0210(12) 0.0008(10) 0.0112(11) -0.0066(11)
C19 0.0484(19) 0.0252(15) 0.0414(18) 0.0131(13) 0.0182(15) 0.0064(13)
C23 0.0251(12) 0.0218(12) 0.0167(11) -0.0027(9) 0.0109(9) -0.0043(9)
C24 0.0210(11) 0.0224(12) 0.0216(12) 0.0004(9) 0.0103(10) -0.0008(9)
C25 0.0273(13) 0.0257(13) 0.0230(12) -0.0035(10) 0.0140(11) -0.0084(10)
C26 0.0236(12) 0.0298(13) 0.0207(12) -0.0030(10) 0.0118(10) -0.0091(10)
C27 0.0220(12) 0.0318(14) 0.0248(13) 0.0011(11) 0.0103(10) -0.0080(10)
C28 0.0256(13) 0.0309(14) 0.0332(15) -0.0056(11) 0.0167(12) -0.0090(11)
C29 0.0302(14) 0.0440(17) 0.0260(14) -0.0090(12) 0.0161(12) -0.0126(12)
C30 0.0295(14) 0.0427(17) 0.0229(13) 0.0012(12) 0.0119(11) -0.0078(12)
C31 0.0280(13) 0.0316(14) 0.0271(14) 0.0013(11) 0.0151(11) -0.0043(11)
C32 0.0350(16) 0.0375(17) 0.054(2) -0.0088(15) 0.0257(15) -0.0052(13)
O1S 0.0346(13) 0.0615(18) 0.0477(15) 0.0024(13) 0.0088(12) -0.0222(13)
C1S 0.076(3) 0.063(3) 0.066(3) 0.003(3) 0.003(3) -0.014(3)
C2S 0.090(4) 0.079(4) 0.073(4) 0.014(3) 0.032(3) -0.022(3)

loop_
_atom_type_symbol
_atom_type_description
_atom_type_scat_dispersion_real
_atom_type_scat_dispersion_imag
_atom_type_scat_source
C C 0.0033 0.0016 'International Tables Vol C Tables 4.2.6.8 and 6.1.1.4'
H H 0.0000 0.0000 'International Tables Vol C Tables 4.2.6.8 and 6.1.1.4'
Cl Cl 0.1484 0.1585 'International Tables Vol C Tables 4.2.6.8 and 6.1.1.4'
N N 0.0061 0.0033 'International Tables Vol C Tables 4.2.6.8 and 6.1.1.4'
S S 0.1246 0.1234 'International Tables Vol C Tables 4.2.6.8 and 6.1.1.4'
O O 0.0106 0.0060 'International Tables Vol C Tables 4.2.6.8 and 6.1.1.4'

loop_
_geom_angle_atom_site_label_1
_geom_angle_atom_site_label_2
_geom_angle_atom_site_label_3
_geom_angle
_geom_angle_site_symmetry_1
_geom_angle_site_symmetry_3
_geom_angle_publ_flag
C3 O1 H1O 118(3) . . ?
C14 O2 C23 115.68(18) . . yes
C25 N1 C24 123.1(2) . . yes
C25 N1 H1N 117(3) . . ?
C24 N1 H1N 116(3) . . ?
C25 N2 C26 125.7(2) . . yes
C25 N2 H2N 113(3) . . ?
C26 N2 H2N 121(3) . . ?
C15 C1 C2 110.6(2) 2_655 . yes
C15 C1 H1B 109.5 2_655 . ?
C2 C1 H1B 109.5 . . ?
C15 C1 H1A 109.5 2_655 . ?
C2 C1 H1A 109.5 . . ?
H1B C1 H1A 108.1 . . ?
C3 C2 C7 118.5(2) . . yes
C3 C2 C1 120.7(2) . . yes
C7 C2 C1 120.8(2) . . yes
O1 C3 C2 117.1(2) . . yes
O1 C3 C4 122.2(2) . . yes
C2 C3 C4 120.7(2) . . yes
C5 C4 C3 118.7(2) . . yes
C5 C4 C12 119.5(2) . . yes
C3 C4 C12 121.7(2) . . yes
C4 C5 C6 122.3(2) . . yes
C4 C5 H5 118.8 . . ?
C6 C5 H5 118.8 . . ?
C7 C6 C5 117.3(2) . . yes
C7 C6 C8 122.7(2) . . yes
C5 C6 C8 119.9(3) . . yes
C6 C7 C2 122.5(2) . . yes
C6 C7 H7 118.7 . . ?
C2 C7 H7 118.7 . . ?
C11B C8 C10A 127.0(6) . . yes
C11B C8 C10B 108.4(8) . . yes
C10A C8 C10B 29.2(5) . . yes
C11B C8 C9B 111.9(10) . . yes
C10A C8 C9B 74.6(9) . . yes
C10B C8 C9B 102.6(10) . . yes
C11B C8 C6 113.8(6) . . yes
C10A C8 C6 113.2(3) . . yes
C10B C8 C6 111.6(6) . . yes
C9B C8 C6 108.0(8) . . yes
C11B C8 C11A 31.3(5) . . yes
C10A C8 C11A 109.7(4) . . yes
C10B C8 C11A 83.5(6) . . yes
C9B C8 C11A 137.8(9) . . yes
C6 C8 C11A 108.1(4) . . yes
C11B C8 C9A 79.5(6) . . yes
C10A C8 C9A 107.8(4) . . yes
C10B C8 C9A 131.2(6) . . yes
C9B C8 C9A 36.7(8) . . yes
C6 C8 C9A 107.9(3) . . yes
C11A C8 C9A 110.2(4) . . yes
C8 C9B H9BB 109.5 . . ?
C8 C9B H9BC 109.5 . . ?
C8 C9B H9BA 109.5 . . ?
C8 C10B H10D 109.5 . . ?
C8 C10B H10E 109.5 . . ?
C8 C10B H10F 109.5 . . ?
C8 C11B H11A 109.5 . . ?
C8 C11B H11C 109.5 . . ?
C8 C11B H11B 109.5 . . ?
C8 C9A H9AB 109.5 . . ?
C8 C9A H9AC 109.5 . . ?
H9AB C9A H9AC 109.5 . . ?
C8 C9A H9AA 109.5 . . ?
H9AB C9A H9AA 109.5 . . ?
H9AC C9A H9AA 109.5 . . ?
C8 C10A H10B 109.5 . . ?
C8 C10A H10C 109.5 . . ?
H10B C10A H10C 109.5 . . ?
C8 C10A H10A 109.5 . . ?
H10B C10A H10A 109.5 . . ?
H10C C10A H10A 109.5 . . ?
C8 C11A H11D 109.5 . . ?
C8 C11A H11F 109.5 . . ?
H11D C11A H11F 109.5 . . ?
C8 C11A H11E 109.5 . . ?
H11D C11A H11E 109.5 . . ?
H11F C11A H11E 109.5 . . ?
C4 C12 C13 113.4(2) . . yes
C4 C12 H12A 108.9 . . ?
C13 C12 H12A 108.9 . . ?
C4 C12 H12B 108.9 . . ?
C13 C12 H12B 108.9 . . ?
H12A C12 H12B 107.7 . . ?
C18 C13 C14 118.3(2) . . yes
C18 C13 C12 120.4(2) . . yes
C14 C13 C12 121.2(2) . . yes
C13 C14 C15 122.0(2) . . yes
C13 C14 O2 118.9(2) . . yes
C15 C14 O2 118.9(2) . . yes
C14 C15 C16 117.2(2) . . yes
C14 C15 C1 123.0(2) . 2_655 yes
C16 C15 C1 119.6(2) . 2_655 yes
C17 C16 C15 122.9(3) . . yes
C17 C16 H16 118.6 . . ?
C15 C16 H16 118.6 . . ?
C16 C17 C18 117.8(3) . . yes
C16 C17 C19 120.5(3) . . yes
C18 C17 C19 121.7(3) . . yes
C13 C18 C17 121.7(3) . . yes
C13 C18 H18 119.1 . . ?
C17 C18 H18 119.1 . . ?
C20B C19 C20A 43.2(8) . . yes
C20B C19 C21A 131.8(6) . . yes
C20A C19 C21A 99.4(9) . . yes
C20B C19 C21B 109.2(6) . . yes
C20A C19 C21B 68.8(9) . . yes
C21A C19 C21B 33.6(5) . . yes
C20B C19 C22A 84.4(8) . . yes
C20A C19 C22A 122.6(10) . . yes
C21A C19 C22A 103.1(8) . . yes
C21B C19 C22A 131.4(8) . . yes
C20B C19 C17 112.7(5) . . yes
C20A C19 C17 111.9(8) . . yes
C21A C19 C17 109.4(5) . . yes
C21B C19 C17 107.6(5) . . yes
C22A C19 C17 109.0(6) . . yes
C20B C19 C22B 113.0(6) . . yes
C20A C19 C22B 135.9(9) . . yes
C21A C19 C22B 69.7(6) . . yes
C21B C19 C22B 101.5(6) . . yes
C22A C19 C22B 34.5(6) . . yes
C17 C19 C22B 112.0(4) . . yes
C19 C20B H20C 109.5 . . ?
C19 C20B H20B 109.5 . . ?
H20C C20B H20B 109.5 . . ?
C19 C20B H20A 109.5 . . ?
H20C C20B H20A 109.5 . . ?
H20B C20B H20A 109.5 . . ?
C19 C21B H21A 109.5 . . ?
C19 C21B H21C 109.5 . . ?
H21A C21B H21C 109.5 . . ?
C19 C21B H21B 109.5 . . ?
H21A C21B H21B 109.5 . . ?
H21C C21B H21B 109.5 . . ?
C19 C22B H22D 109.5 . . ?
C19 C22B H22F 109.5 . . ?
H22D C22B H22F 109.5 . . ?
C19 C22B H22E 109.5 . . ?
H22D C22B H22E 109.5 . . ?
H22F C22B H22E 109.5 . . ?
C19 C20A H20D 109.5 . . ?
C19 C20A H20F 109.5 . . ?
C19 C20A H20E 109.5 . . ?
C19 C21A H21E 109.5 . . ?
C19 C21A H21F 109.5 . . ?
C19 C21A H21D 109.5 . . ?
C19 C22A H22B 109.5 . . ?
C19 C22A H22C 109.5 . . ?
C19 C22A H22A 109.5 . . ?
O2 C23 C24 106.5(2) . . yes
O2 C23 H23B 110.4 . . ?
C24 C23 H23B 110.4 . . ?
O2 C23 H23A 110.4 . . ?
C24 C23 H23A 110.4 . . ?
H23B C23 H23A 108.6 . . ?
N1 C24 C23 112.3(2) . . yes
N1 C24 H24A 109.1 . . ?
C23 C24 H24A 109.1 . . ?
N1 C24 H24B 109.1 . . ?
C23 C24 H24B 109.1 . . ?
H24A C24 H24B 107.9 . . ?
N2 C25 N1 116.7(2) . . yes
N2 C25 S1 120.6(2) . . yes
N1 C25 S1 122.6(2) . . yes
C27 C26 C31 120.7(3) . . yes
C27 C26 N2 119.3(3) . . yes
C31 C26 N2 119.9(3) . . yes
C26 C27 C28 120.9(3) . . yes
C26 C27 H27 119.6 . . ?
C28 C27 H27 119.6 . . ?
C27 C28 C29 118.2(3) . . yes
C27 C28 C32 121.1(3) . . yes
C29 C28 C32 120.8(3) . . yes
C30 C29 C28 121.2(3) . . yes
C30 C29 H29 119.4 . . ?
C28 C29 H29 119.4 . . ?
C29 C30 C31 120.3(3) . . yes
C29 C30 H30 119.8 . . ?
C31 C30 H30 119.8 . . ?
C30 C31 C26 118.7(3) . . yes
C30 C31 H31 120.7 . . ?
C26 C31 H31 120.7 . . ?
C28 C32 H32B 109.5 . . ?
C28 C32 H32A 109.5 . . ?
H32B C32 H32A 109.5 . . ?
C28 C32 H32C 109.5 . . ?
H32B C32 H32C 109.5 . . ?
H32A C32 H32C 109.5 . . ?
C1S O1S H1S 113(4) . . ?
O1S C1S C2S 112.6(5) . . yes
O1S C1S H1SB 109.1 . . ?
C2S C1S H1SB 109.1 . . ?
O1S C1S H1SA 109.1 . . ?
C2S C1S H1SA 109.1 . . ?
H1SB C1S H1SA 107.8 . . ?
C1S C2S H2SB 109.5 . . ?
C1S C2S H2SA 109.5 . . ?
H2SB C2S H2SA 109.5 . . ?
C1S C2S H2SC 109.5 . . ?
H2SB C2S H2SC 109.5 . . ?
H2SA C2S H2SC 109.5 . . ?
C4S O3S C4S 99.4(9) 2_656 . ?
C4S C5S H5SB 109.5 . . ?
C4S C5S H5SC 109.5 . . ?
C4S C5S H5SA 109.5 . . ?
C5SA C4S O3S 122.7(11) . . ?
C5SA C4S O3SA 90.7(14) . . ?
O3S C4S O3SA 137.6(12) . . ?
C5SA C4S C5S 19.1(9) . . ?
O3S C4S C5S 105.4(7) . . ?
O3SA C4S C5S 109.8(13) . . ?
C4S C5SA H5SD 109.5 . . ?
C4S C5SA H5SE 109.5 . . ?
H5SD C5SA H5SE 109.5 . . ?
C4S C5SA H5SF 109.5 . . ?
H5SD C5SA H5SF 109.5 . . ?
H5SE C5SA H5SF 109.5 . . ?
C6S Cl1 C6S 27.4(8) . 2_656 ?
C6S Cl3 C6S 24.8(9) . 2_656 ?
C6S Cl3 Cl3 55.9(7) . 2_656 ?
C6S Cl3 Cl3 37.4(5) 2_656 2_656 ?
C6S C6S Cl3 112.4(13) 2_656 . ?
C6S C6S Cl1 77.5(18) 2_656 . ?
Cl3 C6S Cl1 96.8(9) . . ?
C6S C6S Cl1 75.1(17) 2_656 2_656 ?
Cl3 C6S Cl1 150.2(11) . 2_656 ?
Cl1 C6S Cl1 112.9(8) . 2_656 ?
C6S C6S Cl3 42.7(9) 2_656 2_656 ?
Cl3 C6S Cl3 86.6(9) . 2_656 ?
Cl1 C6S Cl3 114.3(8) . 2_656 ?
Cl1 C6S Cl3 80.7(6) 2_656 2_656 ?
C6S C6S Cl2 141.7(9) 2_656 . ?
Cl3 C6S Cl2 30.1(4) . . ?
Cl1 C6S Cl2 107.0(8) . . ?
Cl1 C6S Cl2 131.4(9) 2_656 . ?
Cl3 C6S Cl2 107.1(8) 2_656 . ?
C6S C6S H6SA 58.3 2_656 . ?
Cl3 C6S H6SA 126.3 . . ?
Cl1 C6S H6SA 126.1 . . ?
Cl1 C6S H6SA 31.9 2_656 . ?
Cl3 C6S H6SA 49.4 2_656 . ?
Cl2 C6S H6SA 126.6 . . ?

loop_
_geom_bond_atom_site_label_1
_geom_bond_atom_site_label_2
_geom_bond_distance
_geom_bond_site_symmetry_2
_geom_bond_publ_flag
S1 C25 1.696(3) . yes
O1 C3 1.373(3) . yes
O1 H1O 0.79(4) . ?
O2 C14 1.399(3) . yes
O2 C23 1.442(3) . yes
N1 C25 1.349(3) . yes
N1 C24 1.451(3) . yes
N1 H1N 0.86(4) . ?
N2 C25 1.343(4) . yes
N2 C26 1.429(4) . yes
N2 H2N 0.78(4) . ?
C1 C15 1.515(4) 2_655 yes
C1 C2 1.520(3) . yes
C1 H1B 0.9900 . ?
C1 H1A 0.9900 . ?
C2 C3 1.395(3) . yes
C2 C7 1.399(4) . yes
C3 C4 1.403(4) . yes
C4 C5 1.391(4) . yes
C4 C12 1.520(3) . yes
C5 C6 1.396(4) . yes
C5 H5 0.9500 . ?
C6 C7 1.388(4) . yes
C6 C8 1.539(4) . yes
C7 H7 0.9500 . ?
C8 C11B 1.468(13) . yes
C8 C10A 1.498(7) . yes
C8 C10B 1.520(14) . yes
C8 C9B 1.54(2) . yes
C8 C11A 1.540(8) . yes
C8 C9A 1.553(8) . yes
C9B H9BB 0.9800 . ?
C9B H9BC 0.9800 . ?
C9B H9BA 0.9800 . ?
C10B H10D 0.9800 . ?
C10B H10E 0.9800 . ?
C10B H10F 0.9800 . ?
C11B H11A 0.9800 . ?
C11B H11C 0.9800 . ?
C11B H11B 0.9800 . ?
C9A H9AB 0.9800 . ?
C9A H9AC 0.9800 . ?
C9A H9AA 0.9800 . ?
C10A H10B 0.9800 . ?
C10A H10C 0.9800 . ?
C10A H10A 0.9800 . ?
C11A H11D 0.9800 . ?
C11A H11F 0.9800 . ?
C11A H11E 0.9800 . ?
C12 C13 1.520(4) . yes
C12 H12A 0.9900 . ?
C12 H12B 0.9900 . ?
C13 C18 1.393(4) . yes
C13 C14 1.396(4) . yes
C14 C15 1.397(4) . yes
C15 C16 1.400(4) . yes
C15 C1 1.515(4) 2_655 yes
C16 C17 1.383(4) . yes
C16 H16 0.9500 . ?
C17 C18 1.403(4) . yes
C17 C19 1.541(4) . yes
C18 H18 0.9500 . ?
C19 C20B 1.470(10) . yes
C19 C20A 1.51(2) . yes
C19 C21A 1.514(12) . yes
C19 C21B 1.531(11) . yes
C19 C22A 1.534(16) . yes
C19 C22B 1.577(10) . yes
C20B H20C 0.9800 . ?
C20B H20B 0.9800 . ?
C20B H20A 0.9800 . ?
C21B H21A 0.9800 . ?
C21B H21C 0.9800 . ?
C21B H21B 0.9800 . ?
C22B H22D 0.9800 . ?
C22B H22F 0.9800 . ?
C22B H22E 0.9800 . ?
C20A H20D 0.9800 . ?
C20A H20F 0.9800 . ?
C20A H20E 0.9800 . ?
C21A H21E 0.9800 . ?
C21A H21F 0.9800 . ?
C21A H21D 0.9800 . ?
C22A H22B 0.9800 . ?
C22A H22C 0.9800 . ?
C22A H22A 0.9800 . ?
C23 C24 1.517(4) . yes
C23 H23B 0.9900 . ?
C23 H23A 0.9900 . ?
C24 H24A 0.9900 . ?
C24 H24B 0.9900 . ?
C26 C27 1.378(4) . yes
C26 C31 1.398(4) . yes
C27 C28 1.396(4) . yes
C27 H27 0.9500 . ?
C28 C29 1.398(4) . yes
C28 C32 1.502(5) . yes
C29 C30 1.379(5) . yes
C29 H29 0.9500 . ?
C30 C31 1.397(4) . yes
C30 H30 0.9500 . ?
C31 H31 0.9500 . ?
C32 H32B 0.9800 . ?
C32 H32A 0.9800 . ?
C32 H32C 0.9800 . ?
O1S C1S 1.405(6) . yes
O1S H1S 0.82(6) . ?
C1S C2S 1.462(9) . yes
C1S H1SB 0.9900 . ?
C1S H1SA 0.9900 . ?
C2S H2SB 0.9800 . ?
C2S H2SA 0.9800 . ?
C2S H2SC 0.9800 . ?
O3S C4S 1.398(11) 2_656 ?
O3S C4S 1.398(11) . ?
C5S C4S 1.729(17) . ?
C5S H5SB 0.9800 . ?
C5S H5SC 0.9800 . ?
C5S H5SA 0.9800 . ?
C4S C5SA 1.265(19) . ?
C4S O3SA 1.48(3) . ?
C5SA H5SD 0.9800 . ?
C5SA H5SE 0.9800 . ?
C5SA H5SF 0.9800 . ?
Cl1 C6S 1.703(15) . ?
Cl1 C6S 1.721(15) 2_656 ?
Cl2 C6S 1.838(14) . ?
Cl3 C6S 1.307(15) . ?
Cl3 C6S 1.781(15) 2_656 ?
Cl3 Cl3 2.146(14) 2_656 ?
C6S C6S 0.81(2) 2_656 ?
C6S Cl1 1.721(15) 2_656 ?
C6S Cl3 1.781(15) 2_656 ?
C6S H6SA 0.9602 . ?

loop_
_geom_hbond_atom_site_label_D
_geom_hbond_atom_site_label_H
_geom_hbond_atom_site_label_A
_geom_hbond_distance_DH
_geom_hbond_distance_HA
_geom_hbond_distance_DA
_geom_hbond_angle_DHA
_geom_hbond_site_symmetry_A
N1 H1N O1 0.86(4) 2.25(5) 3.072(3) 159(4) 2_655
N2 H2N O1S 0.78(4) 2.05(4) 2.788(4) 158(4) 7_676
O1S H1S S1 0.82(6) 2.46(6) 3.274(3) 171(5) .
O1 H1O O2 0.79(4) 1.87(5) 2.659(3) 173(4) .
